data_7221150
loop_
_publ_author_name
'Lee, Li-Wei'
'Luo, Tzuoo-Tsair'
'Lo, Sheng-Han'
'Lee, Gene-Hsiang'
'Peng, Shie-Ming'
'Liu, Yen-Hsiang'
'Lee, Sheng-Long'
'Lu, Kuang-Lieh'

_publ_section_title
;
 Pillared-bilayer zinc(ii)--organic laminae: pore modification and
 selective gas adsorption
;
_journal_issue 33
_journal_name_full CrystEngComm
_journal_page_first 6320
_journal_paper_doi 10.1039/C5CE00923E
_journal_volume 17
_journal_year 2015
_chemical_formula_moiety 'C16 H16 N4 O5 Zn'
_chemical_formula_sum 'C16 H16 N4 O5 Zn'
_chemical_formula_weight 409.70
_chemical_name_systematic
; 
 ? 
;
_space_group_IT_number 14
_symmetry_cell_setting monoclinic
_symmetry_space_group_name_Hall '-P 2ybc'
_symmetry_space_group_name_H-M 'P 1 21/c 1'
_atom_sites_solution_hydrogens geom
_atom_sites_solution_primary direct
_atom_sites_solution_secondary difmap
_audit_creation_method SHELXL-97
_audit_update_record
;
2015-06-30 deposited with the CCDC.
2015-07-09 downloaded from the CCDC.
;
_cell_angle_alpha 90.00
_cell_angle_beta 106.40(3)
_cell_angle_gamma 90.00
_cell_formula_units_Z 4
_cell_length_a 14.521(3)
_cell_length_b 7.7378(15)
_cell_length_c 15.997(3)
_cell_measurement_temperature 296(2)
_cell_volume 1724.3(6)
_computing_molecular_graphics 'Ortep-3 for Windows (Farrugia, 1997)'
_computing_publication_material 'WinGX publication routines (Farrugia, 1999)'
_computing_structure_refinement 'SHELXL-97 (Sheldrick, 1997)'
_computing_structure_solution 'SHELXS-97 (Sheldrick, 1990)'
_diffrn_ambient_temperature 296(2)
_diffrn_measured_fraction_theta_full 0.999
_diffrn_measured_fraction_theta_max 0.999
_diffrn_measurement_device_type 'Bruker APEX2'
_diffrn_radiation_monochromator graphite
_diffrn_radiation_source 'fine-focus sealed tube'
_diffrn_radiation_type MoK\a
_diffrn_radiation_wavelength 0.71073
_diffrn_reflns_av_R_equivalents 0.0334
_diffrn_reflns_av_sigmaI/netI 0.0330
_diffrn_reflns_limit_h_max 17
_diffrn_reflns_limit_h_min -18
_diffrn_reflns_limit_k_max 9
_diffrn_reflns_limit_k_min -9
_diffrn_reflns_limit_l_max 20
_diffrn_reflns_limit_l_min -20
_diffrn_reflns_number 14058
_diffrn_reflns_theta_full 27.10
_diffrn_reflns_theta_max 27.10
_diffrn_reflns_theta_min 2.64
_exptl_absorpt_coefficient_mu 1.460
_exptl_absorpt_correction_T_max 0.9439
_exptl_absorpt_correction_T_min 0.5927
_exptl_absorpt_correction_type multi-scan
_exptl_crystal_colour red
_exptl_crystal_density_diffrn 1.578
_exptl_crystal_density_method 'not measured'
_exptl_crystal_description prism
_exptl_crystal_F_000 840
_exptl_crystal_size_max 0.40
_exptl_crystal_size_mid 0.36
_exptl_crystal_size_min 0.04
_refine_diff_density_max 0.909
_refine_diff_density_min -0.621
_refine_diff_density_rms 0.088
_refine_ls_extinction_method none
_refine_ls_goodness_of_fit_ref 1.079
_refine_ls_hydrogen_treatment constr
_refine_ls_matrix_type full
_refine_ls_number_parameters 287
_refine_ls_number_reflns 3795
_refine_ls_number_restraints 8
_refine_ls_restrained_S_all 1.078
_refine_ls_R_factor_all 0.0535
_refine_ls_R_factor_gt 0.0424
_refine_ls_shift/su_max 0.000
_refine_ls_shift/su_mean 0.000
_refine_ls_structure_factor_coef Fsqd
_refine_ls_weighting_details 'calc w=1/[\s^2^(Fo^2^)+(0.0289P)^2^+5.7765P] where P=(Fo^2^+2Fc^2^)/3'
_refine_ls_weighting_scheme calc
_refine_ls_wR_factor_gt 0.0988
_refine_ls_wR_factor_ref 0.1034
_reflns_number_gt 3122
_reflns_number_total 3795
_reflns_threshold_expression >2sigma(I)
_cod_data_source_file c5ce00923e2.cif
_cod_data_source_block 1
_cod_depositor_comments 'Adding full bibliography for 7221150--7221152.cif.'
_cod_original_sg_symbol_H-M 'P 21/c'
_cod_database_code 7221150

loop_
_symmetry_equiv_pos_as_xyz
'x, y, z'
'-x, y+1/2, -z+1/2'
'-x, -y, -z'
'x, -y-1/2, z-1/2'

loop_
_atom_site_label
_atom_site_type_symbol
_atom_site_fract_x
_atom_site_fract_y
_atom_site_fract_z
_atom_site_U_iso_or_equiv
_atom_site_adp_type
_atom_site_occupancy
_atom_site_symmetry_multiplicity
_atom_site_calc_flag
_atom_site_refinement_flags
_atom_site_disorder_assembly
_atom_site_disorder_group
C1 C 0.1133(2) 0.3363(4) 0.14228(18) 0.0124(6) Uani 1 1 d . . .
C2 C 0.1336(2) 0.7211(4) -0.10154(19) 0.0128(6) Uani 1 1 d . . .
C3 C 0.1054(2) 0.3603(4) 0.04640(18) 0.0110(6) Uani 1 1 d . . .
C4 C 0.1261(2) 0.5197(4) 0.01698(18) 0.0119(6) Uani 1 1 d . . .
H4 H 0.1483 0.6114 0.0571 0.014 Uiso 1 1 calc R . .
C5 C 0.1142(2) 0.5454(4) -0.07192(18) 0.0110(6) Uani 1 1 d . . .
C6 C 0.0822(2) 0.4109(4) -0.12989(18) 0.0123(6) Uani 1 1 d . . .
H6 H 0.0758 0.4271 -0.1901 0.015 Uiso 1 1 calc R . .
C7 C 0.0594(2) 0.2524(4) -0.10029(18) 0.0113(6) Uani 1 1 d . . .
C8 C 0.0718(2) 0.2252(4) -0.01203(18) 0.0115(6) Uani 1 1 d . . .
H8 H 0.0575 0.1159 0.0084 0.014 Uiso 1 1 calc R . .
C9 C 0.3091(4) 0.2725(8) 0.3348(4) 0.0164(13) Uiso 0.50 1 d PD A 1
H9 H 0.2896 0.2744 0.2729 0.020 Uiso 0.50 1 calc PR A 1
C10 C 0.3819(5) 0.1626(8) 0.3764(4) 0.0190(14) Uiso 0.50 1 d PD A 1
H10 H 0.4123 0.0901 0.3443 0.023 Uiso 0.50 1 calc PR A 1
C11 C 0.4097(10) 0.1611(17) 0.4674(10) 0.026(4) Uiso 0.50 1 d PD A 1
C12 C 0.3645(5) 0.2683(10) 0.5115(5) 0.0283(19) Uani 0.50 1 d PD A 1
H12 H 0.3830 0.2699 0.5734 0.034 Uiso 0.50 1 calc PR A 1
C13 C 0.2915(6) 0.3745(10) 0.4641(5) 0.0211(17) Uani 0.50 1 d PD A 1
H13 H 0.2600 0.4475 0.4951 0.025 Uiso 0.50 1 calc PR A 1
C9' C 0.2830(5) 0.2208(9) 0.3445(4) 0.0193(14) Uiso 0.50 1 d PD B 2
H9' H 0.2410 0.1828 0.2907 0.023 Uiso 0.50 1 calc PR B 2
C10' C 0.3586(5) 0.1144(10) 0.3870(4) 0.0231(15) Uiso 0.50 1 d PD B 2
H10' H 0.3688 0.0056 0.3636 0.028 Uiso 0.50 1 calc PR B 2
C11' C 0.4187(9) 0.1737(17) 0.4654(9) 0.019(3) Uiso 0.50 1 d PD B 2
C12' C 0.4037(6) 0.3297(11) 0.4989(5) 0.032(2) Uani 0.50 1 d PD B 2
H12' H 0.4449 0.3697 0.5527 0.038 Uiso 0.50 1 calc PR B 2
C13' C 0.3265(6) 0.4288(12) 0.4522(5) 0.0272(19) Uani 0.50 1 d PD B 2
H13' H 0.3150 0.5381 0.4744 0.033 Uiso 0.50 1 calc PR B 2
N1 N 0.02763(19) 0.1146(3) -0.16283(15) 0.0123(5) Uani 1 1 d . . .
H1A H -0.0129 0.1586 -0.2133 0.015 Uiso 1 1 calc R . .
H1B H -0.0059 0.0340 -0.1408 0.015 Uiso 1 1 calc R . .
N2 N 0.2634(11) 0.3794(19) 0.3785(11) 0.018(6) Uiso 0.50 1 d PD A 1
N3 N 0.4847(6) 0.0529(11) 0.5199(6) 0.024(2) Uiso 0.50 1 d PD . 1
N2' N 0.2669(11) 0.3722(19) 0.3752(10) 0.015(6) Uiso 0.50 1 d PD B 2
N3' N 0.5004(6) 0.0790(11) 0.5178(5) 0.021(2) Uiso 0.50 1 d PD . 2
O1 O 0.14381(16) 0.4698(3) 0.18959(13) 0.0146(5) Uani 1 1 d . A .
O2 O 0.09187(17) 0.1970(3) 0.16932(13) 0.0172(5) Uani 1 1 d . . .
O4 O 0.15426(17) 0.8421(3) -0.04917(13) 0.0190(5) Uani 1 1 d . . .
O3 O 0.12664(16) 0.7429(3) -0.18349(13) 0.0144(5) Uani 1 1 d . . .
Zn1 Zn 0.14305(3) 0.50231(5) 0.30977(2) 0.01266(11) Uani 1 1 d . . .
O5 O 0.4476(6) 0.6111(10) 0.2995(5) 0.071(2) Uani 0.55 1 d P C 3
N4 N 0.3412(6) 0.7783(11) 0.2002(5) 0.0368(17) Uani 0.55 1 d P C 3
C14 C 0.3848(7) 0.7484(14) 0.1316(6) 0.055(2) Uani 0.55 1 d P C 3
H14A H 0.3498 0.8131 0.0796 0.083 Uiso 0.55 1 calc PR C 3
H14B H 0.3825 0.6247 0.1180 0.083 Uiso 0.55 1 calc PR C 3
H14C H 0.4517 0.7870 0.1502 0.083 Uiso 0.55 1 calc PR C 3
C15 C 0.2592(6) 0.9034(11) 0.1820(6) 0.0382(19) Uani 0.55 1 d P C 3
H15A H 0.2445 0.9429 0.1215 0.057 Uiso 0.55 1 calc PR C 3
H15B H 0.2768 1.0027 0.2213 0.057 Uiso 0.55 1 calc PR C 3
H15C H 0.2027 0.8463 0.1913 0.057 Uiso 0.55 1 calc PR C 3
C16 C 0.3759(7) 0.7079(12) 0.2789(5) 0.048(2) Uani 0.55 1 d P C 3
H16 H 0.3442 0.7329 0.3219 0.057 Uiso 0.55 1 calc PR C 3
O5' O 0.5413(5) 0.6606(12) 0.2869(4) 0.052(2) Uani 0.45 1 d P D 4
N4' N 0.3893(7) 0.7143(16) 0.2026(6) 0.044(2) Uani 0.45 1 d P D 4
C14' C 0.3082(11) 0.846(2) 0.1741(8) 0.055(2) Uani 0.45 1 d P D 4
H14D H 0.3303 0.9582 0.2002 0.083 Uiso 0.45 1 calc PR D 4
H14E H 0.2532 0.8072 0.1933 0.083 Uiso 0.45 1 calc PR D 4
H14F H 0.2891 0.8559 0.1105 0.083 Uiso 0.45 1 calc PR D 4
C15' C 0.3690(9) 0.5342(17) 0.1750(8) 0.060(3) Uani 0.45 1 d P D 4
H15D H 0.3024 0.5244 0.1387 0.089 Uiso 0.45 1 calc PR D 4
H15E H 0.3784 0.4603 0.2265 0.089 Uiso 0.45 1 calc PR D 4
H15F H 0.4125 0.4977 0.1414 0.089 Uiso 0.45 1 calc PR D 4
C16' C 0.4744(8) 0.7567(17) 0.2563(6) 0.045(3) Uani 0.45 1 d P D 4
H16' H 0.4836 0.8750 0.2724 0.054 Uiso 0.45 1 calc PR D 4

loop_
_atom_site_aniso_label
_atom_site_aniso_U_11
_atom_site_aniso_U_22
_atom_site_aniso_U_33
_atom_site_aniso_U_23
_atom_site_aniso_U_13
_atom_site_aniso_U_12
C1 0.0143(15) 0.0136(15) 0.0095(13) 0.0002(11) 0.0039(11) 0.0006(12)
C2 0.0128(15) 0.0123(15) 0.0133(13) 0.0030(12) 0.0035(11) -0.0001(12)
C3 0.0133(15) 0.0116(14) 0.0080(12) 0.0003(11) 0.0030(11) 0.0012(12)
C4 0.0151(14) 0.0108(14) 0.0099(12) -0.0011(11) 0.0039(11) -0.0004(12)
C5 0.0139(15) 0.0085(14) 0.0115(13) 0.0011(11) 0.0050(11) -0.0006(11)
C6 0.0162(15) 0.0125(15) 0.0083(12) 0.0011(11) 0.0035(11) 0.0019(12)
C7 0.0148(15) 0.0091(14) 0.0100(13) -0.0021(11) 0.0035(11) 0.0005(11)
C8 0.0159(15) 0.0095(14) 0.0097(13) 0.0016(11) 0.0046(11) -0.0002(12)
C12 0.026(5) 0.040(5) 0.015(3) 0.001(4) -0.001(3) 0.013(4)
C13 0.020(5) 0.023(5) 0.019(3) -0.003(3) 0.003(3) 0.008(3)
C12' 0.035(6) 0.032(5) 0.021(4) -0.008(4) -0.003(4) 0.017(4)
C13' 0.027(5) 0.028(5) 0.021(4) -0.007(4) -0.003(4) 0.012(4)
N1 0.0203(14) 0.0080(12) 0.0084(11) -0.0001(9) 0.0038(10) -0.0017(10)
O1 0.0241(12) 0.0121(11) 0.0079(9) -0.0016(8) 0.0049(8) -0.0011(9)
O2 0.0277(13) 0.0149(11) 0.0095(10) 0.0012(9) 0.0061(9) -0.0041(10)
O4 0.0313(14) 0.0106(11) 0.0127(10) 0.0003(9) 0.0022(9) -0.0059(10)
O3 0.0250(12) 0.0095(10) 0.0099(9) 0.0013(8) 0.0069(9) -0.0006(9)
Zn1 0.02023(19) 0.00988(18) 0.00795(16) 0.00061(14) 0.00408(12) 0.00433(15)
O5 0.081(5) 0.063(5) 0.057(4) 0.010(4) 0.000(4) 0.029(4)
N4 0.032(5) 0.035(4) 0.043(5) -0.011(3) 0.010(4) -0.001(3)
C14 0.050(5) 0.075(6) 0.039(4) 0.004(4) 0.010(3) 0.013(4)
C15 0.037(4) 0.034(4) 0.053(5) -0.014(4) 0.029(4) -0.001(4)
C16 0.064(6) 0.043(5) 0.033(4) 0.001(4) 0.008(4) 0.011(4)
O5' 0.043(4) 0.087(6) 0.026(3) -0.003(4) 0.011(3) 0.017(4)
N4' 0.031(5) 0.071(7) 0.027(4) 0.002(4) 0.002(4) -0.009(5)
C14' 0.050(5) 0.075(6) 0.039(4) 0.004(4) 0.010(3) 0.013(4)
C15' 0.051(7) 0.067(9) 0.069(8) -0.018(6) 0.030(6) -0.015(6)
C16' 0.042(6) 0.073(8) 0.023(4) -0.006(5) 0.012(4) -0.005(6)

loop_
_atom_type_symbol
_atom_type_description
_atom_type_scat_dispersion_real
_atom_type_scat_dispersion_imag
_atom_type_scat_source
C C 0.0033 0.0016 'International Tables Vol C Tables 4.2.6.8 and 6.1.1.4'
H H 0.0000 0.0000 'International Tables Vol C Tables 4.2.6.8 and 6.1.1.4'
N N 0.0061 0.0033 'International Tables Vol C Tables 4.2.6.8 and 6.1.1.4'
O O 0.0106 0.0060 'International Tables Vol C Tables 4.2.6.8 and 6.1.1.4'
Zn Zn 0.2839 1.4301 'International Tables Vol C Tables 4.2.6.8 and 6.1.1.4'

loop_
_geom_angle_atom_site_label_1
_geom_angle_atom_site_label_2
_geom_angle_atom_site_label_3
_geom_angle
_geom_angle_site_symmetry_1
_geom_angle_site_symmetry_3
O2 C1 O1 125.1(3) . .
O2 C1 C3 120.5(3) . .
O1 C1 C3 114.4(3) . .
O4 C2 O3 121.4(3) . .
O4 C2 C5 120.4(3) . .
O3 C2 C5 118.1(3) . .
O4 C2 Zn1 72.87(17) . 4_575
O3 C2 Zn1 48.76(14) . 4_575
C5 C2 Zn1 165.8(2) . 4_575
C4 C3 C8 120.6(3) . .
C4 C3 C1 119.4(3) . .
C8 C3 C1 119.9(3) . .
C3 C4 C5 119.8(3) . .
C3 C4 H4 120.1 . .
C5 C4 H4 120.1 . .
C6 C5 C4 119.8(3) . .
C6 C5 C2 122.0(3) . .
C4 C5 C2 118.2(3) . .
C5 C6 C7 120.2(3) . .
C5 C6 H6 119.9 . .
C7 C6 H6 119.9 . .
C6 C7 C8 120.4(3) . .
C6 C7 N1 118.4(2) . .
C8 C7 N1 121.1(3) . .
C7 C8 C3 119.2(3) . .
C7 C8 H8 120.4 . .
C3 C8 H8 120.4 . .
N2 C9 C10 123.1(10) . .
N2 C9 H9 118.5 . .
C10 C9 H9 118.5 . .
C9 C10 C11 117.8(9) . .
C9 C10 H10 121.1 . .
C11 C10 H10 121.1 . .
C12 C11 C10 119.5(13) . .
C12 C11 N3 116.4(12) . .
C10 C11 N3 124.1(13) . .
C11 C12 C13 118.7(10) . .
C11 C12 H12 120.6 . .
C13 C12 H12 120.6 . .
N2 C13 C12 123.5(11) . .
N2 C13 H13 118.2 . .
C12 C13 H13 118.2 . .
N2' C9' C10' 122.9(10) . .
N2' C9' H9' 118.5 . .
C10' C9' H9' 118.5 . .
C9' C10' C11' 117.1(9) . .
C9' C10' H10' 121.5 . .
C11' C10' H10' 121.5 . .
C12' C11' C10' 121.3(12) . .
C12' C11' N3' 114.7(11) . .
C10' C11' N3' 124.1(12) . .
C11' C12' C13' 118.1(10) . .
C11' C12' H12' 120.9 . .
C13' C12' H12' 120.9 . .
N2' C13' C12' 121.3(11) . .
N2' C13' H13' 119.4 . .
C12' C13' H13' 119.4 . .
C7 N1 Zn1 110.61(19) . 4_565
C7 N1 H1A 109.5 . .
Zn1 N1 H1A 109.5 4_565 .
C7 N1 H1B 109.5 . .
Zn1 N1 H1B 109.5 4_565 .
H1A N1 H1B 108.1 . .
C13 N2 C9 117.5(16) . .
C13 N2 Zn1 123.1(12) . .
C9 N2 Zn1 118.5(11) . .
N3 N3 C11 114.9(12) 3_656 .
C9' N2' C13' 119.3(15) . .
C9' N2' Zn1 117.7(10) . .
C13' N2' Zn1 122.8(11) . .
N3' N3' C11' 107.9(10) 3_656 .
C1 O1 Zn1 126.20(19) . .
C2 O3 Zn1 101.94(18) . 4_575
O1 Zn1 O3 102.47(8) . 4_576
O1 Zn1 N2 103.4(5) . .
O3 Zn1 N2 122.3(3) 4_576 .
O1 Zn1 N1 112.75(10) . 4_566
O3 Zn1 N1 107.84(10) 4_576 4_566
N2 Zn1 N1 108.0(2) . 4_566
O1 Zn1 N2' 101.0(4) . .
O3 Zn1 N2' 123.6(3) 4_576 .
N2 Zn1 N2' 2.4(8) . .
N1 Zn1 N2' 108.80(17) 4_566 .
O1 Zn1 C2 131.65(9) . 4_576
O3 Zn1 C2 29.30(9) 4_576 4_576
N2 Zn1 C2 105.2(4) . 4_576
N1 Zn1 C2 94.25(10) 4_566 4_576
N2' Zn1 C2 107.3(4) . 4_576
C16 N4 C14 121.8(9) . .
C16 N4 C15 121.0(7) . .
C14 N4 C15 117.0(8) . .
N4 C14 H14A 109.5 . .
N4 C14 H14B 109.5 . .
H14A C14 H14B 109.5 . .
N4 C14 H14C 109.5 . .
H14A C14 H14C 109.5 . .
H14B C14 H14C 109.5 . .
N4 C15 H15A 109.5 . .
N4 C15 H15B 109.5 . .
H15A C15 H15B 109.5 . .
N4 C15 H15C 109.5 . .
H15A C15 H15C 109.5 . .
H15B C15 H15C 109.5 . .
O5 C16 N4 124.0(9) . .
O5 C16 H16 118.0 . .
N4 C16 H16 118.0 . .
C16' N4' C15' 120.0(12) . .
C16' N4' C14' 121.8(12) . .
C15' N4' C14' 118.1(10) . .
N4' C14' H14D 109.5 . .
N4' C14' H14E 109.5 . .
H14D C14' H14E 109.5 . .
N4' C14' H14F 109.5 . .
H14D C14' H14F 109.5 . .
H14E C14' H14F 109.5 . .
N4' C15' H15D 109.5 . .
N4' C15' H15E 109.5 . .
H15D C15' H15E 109.5 . .
N4' C15' H15F 109.5 . .
H15D C15' H15F 109.5 . .
H15E C15' H15F 109.5 . .
O5' C16' N4' 127.0(12) . .
O5' C16' H16' 116.5 . .
N4' C16' H16' 116.5 . .

loop_
_geom_bond_atom_site_label_1
_geom_bond_atom_site_label_2
_geom_bond_distance
_geom_bond_site_symmetry_2
C1 O2 1.234(4) .
C1 O1 1.283(4) .
C1 C3 1.517(4) .
C2 O4 1.235(4) .
C2 O3 1.297(3) .
C2 C5 1.493(4) .
C2 Zn1 2.593(3) 4_575
C3 C4 1.383(4) .
C3 C8 1.396(4) .
C4 C5 1.398(4) .
C4 H4 0.9500 .
C5 C6 1.384(4) .
C6 C7 1.388(4) .
C6 H6 0.9500 .
C7 C8 1.388(4) .
C7 N1 1.446(4) .
C8 H8 0.9500 .
C9 N2 1.369(18) .
C9 C10 1.372(10) .
C9 H9 0.9500 .
C10 C11 1.398(17) .
C10 H10 0.9500 .
C11 C12 1.370(19) .
C11 N3 1.44(2) .
C12 C13 1.386(12) .
C12 H12 0.9500 .
C13 N2 1.31(2) .
C13 H13 0.9500 .
C9' N2' 1.317(18) .
C9' C10' 1.388(10) .
C9' H9' 0.9500 .
C10' C11' 1.388(16) .
C10' H10' 0.9500 .
C11' C12' 1.363(17) .
C11' N3' 1.444(18) .
C12' C13' 1.389(12) .
C12' H12' 0.9500 .
C13' N2' 1.362(18) .
C13' H13' 0.9500 .
N1 Zn1 2.058(3) 4_565
N1 H1A 0.9200 .
N1 H1B 0.9200 .
N2 Zn1 2.02(2) .
N3 N3 1.196(17) 3_656
N2' Zn1 2.07(2) .
N3' N3' 1.348(17) 3_656
O1 Zn1 1.942(2) .
O3 Zn1 1.993(2) 4_575
Zn1 O3 1.993(2) 4_576
Zn1 N1 2.058(3) 4_566
Zn1 C2 2.593(3) 4_576
O5 C16 1.249(11) .
N4 C16 1.333(12) .
N4 C14 1.432(11) .
N4 C15 1.498(11) .
C14 H14A 0.9800 .
C14 H14B 0.9800 .
C14 H14C 0.9800 .
C15 H15A 0.9800 .
C15 H15B 0.9800 .
C15 H15C 0.9800 .
C16 H16 0.9500 .
O5' C16' 1.212(13) .
N4' C16' 1.331(13) .
N4' C15' 1.467(16) .
N4' C14' 1.524(17) .
C14' H14D 0.9800 .
C14' H14E 0.9800 .
C14' H14F 0.9800 .
C15' H15D 0.9800 .
C15' H15E 0.9800 .
C15' H15F 0.9800 .
C16' H16' 0.9500 .
